data_7116747
loop_
_publ_author_name
'Valentina Brega'
'Matthias Zeller'
'Yufan He'
'H. Peter Lu'
'Jeremy K. Klosterman'

_publ_section_title
;
 Multi-responsive metal-organic lantern cages in solution
;
_journal_name_full Chem.Commun.
_journal_page_first 5077
_journal_paper_doi 10.1039/C5cc00698H
_journal_volume 51
_journal_year 2015
_chemical_formula_sum 'C136.45 H149.05 Cu4 N16.15 O34.15'
_chemical_formula_weight 2815.82
_chemical_name_common 'MeOCage 1''
_chemical_name_systematic Cage1'
_chemical_properties_physical Efflorescent
_space_group_crystal_system monoclinic
_space_group_IT_number 15
_space_group_name_Hall '-C 2yc'
_space_group_name_H-M_alt 'C 1 2/c 1'
_symmetry_space_group_name_Hall '-C 2yc'
_symmetry_space_group_name_H-M 'C 1 2/c 1'
_atom_sites_solution_hydrogens mixed
_atom_sites_solution_primary direct
_atom_sites_solution_secondary difmap
_audit_creation_method SHELXL-2013
_audit_update_record
;
2014-12-09 deposited with the CCDC.
2015-02-13 downloaded from the CCDC.
;
_cell_angle_alpha 90
_cell_angle_beta 91.8800(10)
_cell_angle_gamma 90
_cell_formula_units_Z 4
_cell_length_a 22.7256(6)
_cell_length_b 27.9980(6)
_cell_length_c 23.4326(5)
_cell_measurement_reflns_used 9693
_cell_measurement_temperature 100(2)
_cell_measurement_theta_max 66.7484
_cell_measurement_theta_min 3.0977
_cell_volume 14901.5(6)
_computing_cell_refinement 'SAINT V8.34A (Bruker, 2014)'
_computing_data_collection 'Apex2 v2014.1-0 (Bruker, 2014)'
_computing_data_reduction 'SAINT V8.34A (Bruker, 2014)'
_computing_structure_refinement
;  
SHELXL-2013 (Sheldrick, 2013), 
SHELXLE Rev645 (H\"ubschle et al., 2011)
;
_computing_structure_solution 'SHELXS-97 (Sheldrick, 2008)'
_diffrn_ambient_temperature 100(2)
_diffrn_measured_fraction_theta_full 0.965
_diffrn_measured_fraction_theta_max 0.982
_diffrn_measurement_device_type 'Bruker AXS Prospector CCD diffractometer'
_diffrn_measurement_method 'omega and phi scans'
_diffrn_radiation_monochromator 'laterally graded multilayer (Goebel) mirror'
_diffrn_radiation_type CuK\a
_diffrn_radiation_wavelength 1.54178
_diffrn_reflns_av_R_equivalents 0.0225
_diffrn_reflns_av_unetI/netI 0.0216
_diffrn_reflns_Laue_measured_fraction_full 0.965
_diffrn_reflns_Laue_measured_fraction_max 0.982
_diffrn_reflns_limit_h_max 26
_diffrn_reflns_limit_h_min -26
_diffrn_reflns_limit_k_max 33
_diffrn_reflns_limit_k_min -32
_diffrn_reflns_limit_l_max 27
_diffrn_reflns_limit_l_min -27
_diffrn_reflns_number 53517
_diffrn_reflns_point_group_measured_fraction_full 0.965
_diffrn_reflns_point_group_measured_fraction_max 0.982
_diffrn_reflns_theta_full 67.679
_diffrn_reflns_theta_max 66.911
_diffrn_reflns_theta_min 3.157
_diffrn_source 'I-mu-S microsource X-ray tube'
_exptl_absorpt_coefficient_mu 1.273
_exptl_absorpt_correction_T_max 0.7529
_exptl_absorpt_correction_T_min 0.6731
_exptl_absorpt_correction_type multi-scan
_exptl_absorpt_process_details 'Apex2 v2014.1-0 (Bruker, 2014)'
_exptl_crystal_colour green
_exptl_crystal_density_diffrn 1.255
_exptl_crystal_description block
_exptl_crystal_F_000 5880
_exptl_crystal_recrystallization_method 'Re-crystallisation from solvent: DMF/Et2O'
_exptl_crystal_size_max 0.180
_exptl_crystal_size_mid 0.140
_exptl_crystal_size_min 0.120
_refine_diff_density_max 0.952
_refine_diff_density_min -0.439
_refine_diff_density_rms 0.073
_refine_ls_extinction_method none
_refine_ls_goodness_of_fit_ref 1.066
_refine_ls_hydrogen_treatment constr
_refine_ls_matrix_type full
_refine_ls_number_parameters 1323
_refine_ls_number_reflns 13021
_refine_ls_number_restraints 2459
_refine_ls_restrained_S_all 1.129
_refine_ls_R_factor_all 0.0611
_refine_ls_R_factor_gt 0.0584
_refine_ls_shift/su_max 0.008
_refine_ls_shift/su_mean 0.000
_refine_ls_structure_factor_coef Fsqd
_refine_ls_weighting_details 'w=1/[\s^2^(Fo^2^)+(0.0722P)^2^+59.1573P] where P=(Fo^2^+2Fc^2^)/3'
_refine_ls_weighting_scheme calc
_refine_ls_wR_factor_gt 0.1550
_refine_ls_wR_factor_ref 0.1574
_reflns_Friedel_coverage 0.000
_reflns_number_gt 12202
_reflns_number_total 13021
_reflns_threshold_expression 'I > 2\s(I)'
_cod_data_source_file c5cc00698h2-6.cif
_cod_data_source_block prosp14mz030_0m_sq_s
_cod_database_code 7116747
_shelx_space_group_comment
;
The symmetry employed for this shelxl refinement is uniquely defined
by the following loop, which should always be used as a source of
symmetry information in preference to the above space-group names.
They are only intended as comments.
;
_shelx_estimated_absorpt_t_min 0.803
_shelx_estimated_absorpt_t_max 0.862
_shelxl_version_number 2013-4

loop_
_space_group_symop_operation_xyz
'x, y, z'
'-x, y, -z+1/2'
'x+1/2, y+1/2, z'
'-x+1/2, y+1/2, -z+1/2'
'-x, -y, -z'
'x, -y, z-1/2'
'-x+1/2, -y+1/2, -z'
'x+1/2, -y+1/2, z-1/2'

loop_
_atom_site_label
_atom_site_type_symbol
_atom_site_fract_x
_atom_site_fract_y
_atom_site_fract_z
_atom_site_U_iso_or_equiv
_atom_site_adp_type
_atom_site_occupancy
_atom_site_site_symmetry_order
_atom_site_calc_flag
_atom_site_refinement_flags_posn
_atom_site_refinement_flags_adp
_atom_site_refinement_flags_occupancy
_atom_site_disorder_assembly
_atom_site_disorder_group
C1 C 0.28689(12) 0.46861(10) 0.47774(12) 0.0248(6) Uani 1 1 d . . . . .
C2 C 0.27722(13) 0.48416(11) 0.41668(12) 0.0271(6) Uani 1 1 d . . . . .
C3 C 0.28571(14) 0.53142(11) 0.40105(13) 0.0318(6) Uani 1 1 d . . . . .
H3 H 0.2960 0.5545 0.4293 0.038 Uiso 1 1 calc R U . . .
C4 C 0.27914(16) 0.54493(12) 0.34429(14) 0.0391(8) Uani 1 1 d . . . . .
H4 H 0.2856 0.5772 0.3336 0.047 Uiso 1 1 calc R U . . .
C5 C 0.26319(16) 0.51152(13) 0.30305(14) 0.0400(8) Uani 1 1 d . . . . .
H5 H 0.2589 0.5209 0.2642 0.048 Uiso 1 1 calc R U . . .
C6 C 0.25347(14) 0.46405(12) 0.31842(13) 0.0330(7) Uani 1 1 d . . . . .
C7 C 0.26101(13) 0.45036(11) 0.37539(12) 0.0296(6) Uani 1 1 d . . . . .
H7 H 0.2551 0.4180 0.3861 0.036 Uiso 1 1 calc R U . . .
C8 C 0.23568(15) 0.42935(12) 0.27541(13) 0.0369(7) Uani 1 1 d . . . . .
C9 C 0.21986(15) 0.40210(12) 0.23902(13) 0.0371(7) Uani 1 1 d . . . . .
C10 C 0.20150(15) 0.37075(12) 0.19326(13) 0.0353(7) Uani 1 1 d . . . . .
C11 C 0.20322(15) 0.38719(12) 0.13699(13) 0.0349(7) Uani 1 1 d . . . . .
H11 H 0.2173 0.4184 0.1295 0.042 Uiso 1 1 calc R U . . .
C12 C 0.18450(15) 0.35823(12) 0.09232(13) 0.0343(7) Uani 1 1 d . . . . .
C13 C 0.16391(15) 0.31252(12) 0.10352(13) 0.0347(7) Uani 1 1 d . . . . .
H13 H 0.1503 0.2928 0.0728 0.042 Uiso 1 1 calc R U . . .
C14 C 0.16307(16) 0.29532(12) 0.15927(13) 0.0369(7) Uani 1 1 d . . . . .
C15 C 0.18164(16) 0.32442(13) 0.20567(13) 0.0398(8) Uani 1 1 d . . . . .
C16 C 0.14315(17) 0.24766(13) 0.17027(14) 0.0431(8) Uani 1 1 d . . . . .
C17 C 0.12841(18) 0.20743(13) 0.18092(14) 0.0464(9) Uani 1 1 d . . . . .
C18 C 0.11409(18) 0.15948(13) 0.19694(14) 0.0438(8) Uani 1 1 d . . . . .
C19 C 0.13848(15) 0.14152(12) 0.24791(13) 0.0349(7) Uani 1 1 d . . . . .
H19 H 0.1647 0.1607 0.2704 0.042 Uiso 1 1 calc R U . . .
C20 C 0.12472(14) 0.09588(11) 0.26601(12) 0.0310(6) Uani 1 1 d . . . . .
C21 C 0.08618(17) 0.06763(13) 0.23364(14) 0.0423(8) Uani 1 1 d . . . . .
H21 H 0.0769 0.0363 0.2460 0.051 Uiso 1 1 calc R U . . .
C22 C 0.0612(2) 0.08541(15) 0.18289(16) 0.0576(11) Uani 1 1 d . . . . .
H22 H 0.0344 0.0664 0.1608 0.069 Uiso 1 1 calc R U . . .
C23 C 0.0755(2) 0.13075(15) 0.16473(16) 0.0590(11) Uani 1 1 d . . . . .
H23 H 0.0589 0.1425 0.1298 0.071 Uiso 1 1 calc R U . . .
C24 C 0.15128(13) 0.07825(10) 0.32177(12) 0.0273(6) Uani 1 1 d . . . . .
C25 C 0.2080(2) 0.41710(14) 0.02373(15) 0.0524(10) Uani 1 1 d . . . . .
H25A H 0.2091 0.4215 -0.0177 0.079 Uiso 1 1 calc R U . . .
H25B H 0.2480 0.4193 0.0405 0.079 Uiso 1 1 calc R U . . .
H25C H 0.1833 0.4420 0.0401 0.079 Uiso 1 1 calc R U . . .
C26 C 0.41522(13) 0.42176(10) 0.54868(12) 0.0268(6) Uani 1 1 d . . . . .
C27 C 0.47762(13) 0.41125(11) 0.53423(12) 0.0279(6) Uani 1 1 d . . . . .
C28 C 0.51873(13) 0.44861(11) 0.53630(13) 0.0311(6) Uani 1 1 d . . . . .
H28 H 0.5072 0.4796 0.5482 0.037 Uiso 1 1 calc R U . . .
C29 C 0.57603(13) 0.44023(12) 0.52106(14) 0.0346(7) Uani 1 1 d . . . . .
H29 H 0.6037 0.4656 0.5220 0.042 Uiso 1 1 calc R U . . .
C30 C 0.59323(14) 0.39542(12) 0.50454(14) 0.0348(7) Uani 1 1 d . . . . .
H30 H 0.6327 0.3902 0.4939 0.042 Uiso 1 1 calc R U . . .
C31 C 0.55308(13) 0.35711(12) 0.50320(13) 0.0331(7) Uani 1 1 d . . . . .
C32 C 0.49490(13) 0.36589(11) 0.51790(13) 0.0312(6) Uani 1 1 d . . . . .
H32 H 0.4670 0.3406 0.5167 0.037 Uiso 1 1 calc R U . . .
C33 C 0.57169(14) 0.31044(13) 0.48531(14) 0.0365(7) Uani 1 1 d . . . . .
C34 C 0.58895(14) 0.27262(13) 0.46848(14) 0.0369(7) Uani 1 1 d . . . . .
C35 C 0.60657(14) 0.22763(12) 0.44581(14) 0.0345(7) Uani 1 1 d . . . . .
C36 C 0.66622(13) 0.21731(11) 0.43875(13) 0.0295(6) Uani 1 1 d . . . . .
H36 H 0.6954 0.2402 0.4496 0.035 Uiso 1 1 calc R U . . .
C37 C 0.68284(13) 0.17387(11) 0.41604(13) 0.0298(6) Uani 1 1 d . . . . .
C38 C 0.64044(14) 0.14074(11) 0.39932(13) 0.0322(7) Uani 1 1 d . . . . .
H38 H 0.6521 0.1112 0.3832 0.039 Uiso 1 1 calc R U . . .
C39 C 0.58118(14) 0.15024(13) 0.40586(14) 0.0372(7) Uani 1 1 d . . . . .
C40 C 0.56277(15) 0.19424(14) 0.42982(17) 0.0469(9) Uani 1 1 d . . . . .
C41 C 0.53742(15) 0.11601(14) 0.38877(16) 0.0453(9) Uani 1 1 d . . . . .
C42 C 0.49833(15) 0.08923(15) 0.37430(17) 0.0475(9) Uani 1 1 d . . . . .
C43 C 0.45104(15) 0.05803(14) 0.35748(16) 0.0450(9) Uani 1 1 d . . . . .
C44 C 0.45989(18) 0.02162(18) 0.3186(2) 0.0662(14) Uani 1 1 d . . . . .
H44 H 0.4978 0.0167 0.3037 0.079 Uiso 1 1 calc R U . . .
C45 C 0.41338(19) -0.00763(19) 0.3014(2) 0.0709(15) Uani 1 1 d . . . . .
H45 H 0.4194 -0.0323 0.2744 0.085 Uiso 1 1 calc R U . . .
C46 C 0.35833(16) -0.00109(14) 0.32330(16) 0.0462(9) Uani 1 1 d . . . . .
H46 H 0.3266 -0.0211 0.3112 0.055 Uiso 1 1 calc R U . . .
C47 C 0.34950(13) 0.03450(11) 0.36270(13) 0.0314(6) Uani 1 1 d . . . . .
C48 C 0.39563(14) 0.06457(12) 0.37922(14) 0.0346(7) Uani 1 1 d . . . . .
H48 H 0.3892 0.0897 0.4055 0.042 Uiso 1 1 calc R U . . .
C49 C 0.28957(13) 0.04192(11) 0.38644(12) 0.0274(6) Uani 1 1 d . . . . .
C50 C 0.78435(15) 0.18578(14) 0.43975(19) 0.0482(9) Uani 1 1 d . . . . .
H50A H 0.8228 0.1712 0.4335 0.072 Uiso 1 1 calc R U . . .
H50B H 0.7761 0.1847 0.4805 0.072 Uiso 1 1 calc R U . . .
H50C H 0.7847 0.2191 0.4269 0.072 Uiso 1 1 calc R U . . .
N1 N 0.17987(19) 0.30775(13) 0.26058(12) 0.0644(11) Uani 1 1 d . . . . .
H1A H 0.1914 0.3262 0.2893 0.077 Uiso 1 1 calc R U . . .
H1B H 0.1673 0.2786 0.2672 0.077 Uiso 1 1 calc R U . . .
N2 N 0.50469(15) 0.20403(16) 0.4361(2) 0.0872(16) Uani 1 1 d . . . . .
H2A H 0.4939 0.2316 0.4503 0.105 Uiso 1 1 calc R U . . .
H2B H 0.4779 0.1827 0.4259 0.105 Uiso 1 1 calc R U . . .
O1 O 0.29880(9) 0.50117(7) 0.51366(8) 0.0254(4) Uani 1 1 d . . . . .
O2 O 0.28361(9) 0.42447(7) 0.48835(8) 0.0302(5) Uani 1 1 d . . . . .
O3 O 0.18389(13) 0.37116(9) 0.03596(9) 0.0471(6) Uani 1 1 d . . . . .
O4 O 0.18027(9) 0.10797(7) 0.35158(8) 0.0301(5) Uani 1 1 d . . . . .
O5 O 0.14180(9) 0.03531(7) 0.33468(8) 0.0306(5) Uani 1 1 d . . . . .
O6 O 0.40290(9) 0.46457(7) 0.55965(9) 0.0301(4) Uani 1 1 d . . . . .
O7 O 0.37974(9) 0.38709(7) 0.54879(9) 0.0307(4) Uani 1 1 d . . . . .
O8 O 0.73999(9) 0.16019(8) 0.40839(12) 0.0439(6) Uani 1 1 d . . . . .
O9 O 0.28132(9) 0.08053(7) 0.41281(9) 0.0309(5) Uani 1 1 d . . . . .
O10 O 0.25221(9) 0.00918(7) 0.37791(9) 0.0284(4) Uani 1 1 d . . . . .
O11 O 0.34456(9) 0.56175(7) 0.61241(8) 0.0277(4) Uani 1 1 d D . . . .
C51 C 0.35186(14) 0.57456(11) 0.66282(13) 0.0329(7) Uani 1 1 d D . . . .
H51 H 0.3560 0.5502 0.6909 0.040 Uiso 1 1 calc R U . . .
N3 N 0.35434(13) 0.61921(10) 0.68049(11) 0.0382(6) Uani 1 1 d D . . . .
C52 C 0.34664(19) 0.65882(12) 0.64076(16) 0.0479(9) Uani 1 1 d D . . . .
H52A H 0.3402 0.6464 0.6020 0.072 Uiso 1 1 calc R U . . .
H52B H 0.3820 0.6789 0.6422 0.072 Uiso 1 1 calc R U . . .
H52C H 0.3125 0.6779 0.6513 0.072 Uiso 1 1 calc R U . . .
C53 C 0.3641(2) 0.63154(15) 0.74040(15) 0.0544(10) Uani 1 1 d D . . . .
H53A H 0.3989 0.6522 0.7446 0.082 Uiso 1 1 calc R U . . .
H53B H 0.3705 0.6023 0.7628 0.082 Uiso 1 1 calc R U . . .
H53C H 0.3296 0.6484 0.7542 0.082 Uiso 1 1 calc R U . . .
O12 O 0.26949(15) 0.32644(9) 0.55433(14) 0.0665(9) Uani 1 1 d D . . . .
H12A H 0.2654 0.3013 0.5756 0.100 Uiso 0.5 1 d DR U P A 1
H12B H 0.2353 0.3283 0.5378 0.100 Uiso 0.5 1 d DR U P A 1
H12C H 0.2497 0.3033 0.5679 0.100 Uiso 0.5 1 d DR U P B 2
H12D H 0.2952 0.3137 0.5343 0.100 Uiso 0.5 1 d DR U P B 2
O13 O 0.2521(5) 0.2091(3) 0.3322(4) 0.132(4) Uani 0.549(5) 1 d D U P C 1
C54 C 0.2858(6) 0.1754(4) 0.3171(4) 0.110(4) Uani 0.549(5) 1 d D U P C 1
H54 H 0.2949 0.1503 0.3432 0.132 Uiso 0.549(5) 1 calc R U P C 1
N4 N 0.3080(5) 0.1748(4) 0.2666(3) 0.080(2) Uani 0.549(5) 1 d D U P C 1
C55 C 0.2960(6) 0.2121(5) 0.2254(5) 0.090(4) Uani 0.549(5) 1 d D U P C 1
H55A H 0.3306 0.2169 0.2021 0.135 Uiso 0.549(5) 1 calc R U P C 1
H55B H 0.2871 0.2419 0.2454 0.135 Uiso 0.549(5) 1 calc R U P C 1
H55C H 0.2622 0.2030 0.2008 0.135 Uiso 0.549(5) 1 calc R U P C 1
C56 C 0.3339(11) 0.1302(5) 0.2466(7) 0.170(10) Uani 0.549(5) 1 d D U P C 1
H56A H 0.3094 0.1172 0.2152 0.256 Uiso 0.549(5) 1 calc R U P C 1
H56B H 0.3361 0.1072 0.2781 0.256 Uiso 0.549(5) 1 calc R U P C 1
H56C H 0.3736 0.1365 0.2333 0.256 Uiso 0.549(5) 1 calc R U P C 1
O13B O 0.3956(4) 0.1815(3) 0.3562(4) 0.099(3) Uani 0.451(5) 1 d D U P C 2
C54B C 0.3682(7) 0.2067(5) 0.3209(6) 0.114(5) Uani 0.451(5) 1 d D U P C 2
H54B H 0.3753 0.2400 0.3243 0.137 Uiso 0.451(5) 1 calc R U P C 2
N4B N 0.3309(6) 0.1946(5) 0.2796(5) 0.092(4) Uani 0.451(5) 1 d D U P C 2
C55B C 0.3134(9) 0.1444(6) 0.2703(8) 0.107(5) Uani 0.451(5) 1 d D U P C 2
H55D H 0.2925 0.1414 0.2333 0.160 Uiso 0.451(5) 1 calc R U P C 2
H55E H 0.2875 0.1343 0.3007 0.160 Uiso 0.451(5) 1 calc R U P C 2
H55F H 0.3486 0.1241 0.2709 0.160 Uiso 0.451(5) 1 calc R U P C 2
C56B C 0.3093(15) 0.2313(8) 0.2412(13) 0.202(16) Uani 0.451(5) 1 d D U P C 2
H56D H 0.3364 0.2350 0.2098 0.303 Uiso 0.451(5) 1 calc R U P C 2
H56E H 0.3066 0.2616 0.2620 0.303 Uiso 0.451(5) 1 calc R U P C 2
H56F H 0.2702 0.2224 0.2258 0.303 Uiso 0.451(5) 1 calc R U P C 2
O14 O 0.0443(7) 0.2541(4) 0.4561(6) 0.193(8) Uani 0.549(5) 1 d D U P C 1
C57 C 0.0238(8) 0.2611(9) 0.4068(8) 0.142(8) Uani 0.549(5) 1 d D U P C 1
H57 H -0.0108 0.2795 0.3994 0.170 Uiso 0.549(5) 1 calc R U P C 1
N5 N 0.0531(6) 0.2414(5) 0.3661(5) 0.103(5) Uani 0.549(5) 1 d D U P C 1
C58 C 0.1117(7) 0.2226(6) 0.3765(8) 0.155(7) Uani 0.549(5) 1 d D U P C 1
H58A H 0.1377 0.2343 0.3470 0.233 Uiso 0.549(5) 1 calc R U P C 1
H58B H 0.1104 0.1876 0.3755 0.233 Uiso 0.549(5) 1 calc R U P C 1
H58C H 0.1266 0.2332 0.4141 0.233 Uiso 0.549(5) 1 calc R U P C 1
C59 C 0.0348(5) 0.2361(6) 0.3099(4) 0.135(6) Uani 0.549(5) 1 d D U P C 1
H59A H 0.0678 0.2426 0.2852 0.202 Uiso 0.549(5) 1 calc R U P C 1
H59B H 0.0028 0.2586 0.3011 0.202 Uiso 0.549(5) 1 calc R U P C 1
H59C H 0.0208 0.2034 0.3035 0.202 Uiso 0.549(5) 1 calc R U P C 1
O14B O 0.1448(9) 0.2353(7) 0.3419(9) 0.172(10) Uani 0.313(8) 1 d D U P D 2
C57B C 0.1075(11) 0.2587(9) 0.3706(15) 0.156(10) Uani 0.313(8) 1 d D U P D 2
H57B H 0.1143 0.2914 0.3797 0.187 Uiso 0.313(8) 1 calc R U P D 2
N5B N 0.0591(9) 0.2370(7) 0.3875(12) 0.118(8) Uani 0.313(8) 1 d D U P D 2
C58B C 0.0572(9) 0.1936(7) 0.3535(12) 0.155(11) Uani 0.313(8) 1 d D U P D 2
H58D H 0.0651 0.2013 0.3137 0.233 Uiso 0.313(8) 1 calc R U P D 2
H58E H 0.0181 0.1790 0.3556 0.233 Uiso 0.313(8) 1 calc R U P D 2
H58F H 0.0871 0.1711 0.3684 0.233 Uiso 0.313(8) 1 calc R U P D 2
C59B C 0.0038(9) 0.2574(9) 0.3996(10) 0.081(7) Uani 0.313(8) 1 d D U P D 2
H59D H 0.0024 0.2905 0.3859 0.122 Uiso 0.313(8) 1 calc R U P D 2
H59E H -0.0017 0.2569 0.4409 0.122 Uiso 0.313(8) 1 calc R U P D 2
H59F H -0.0276 0.2389 0.3804 0.122 Uiso 0.313(8) 1 calc R U P D 2
O15 O 0.1390(10) 0.3656(6) 0.3754(8) 0.121(6) Uani 0.358(8) 1 d D U P E 1
C60 C 0.1218(10) 0.4071(6) 0.3742(9) 0.113(6) Uani 0.358(8) 1 d D U P E 1
H60 H 0.0978 0.4123 0.3408 0.135 Uiso 0.358(8) 1 calc R U P E 1
N6 N 0.1259(17) 0.4462(6) 0.4039(7) 0.145(9) Uani 0.358(8) 1 d D U P E 1
C61 C 0.1309(7) 0.4490(7) 0.4659(5) 0.091(5) Uani 0.358(8) 1 d D U P E 1
H61A H 0.1029 0.4726 0.4796 0.136 Uiso 0.358(8) 1 calc R U P E 1
H61B H 0.1711 0.4585 0.4775 0.136 Uiso 0.358(8) 1 calc R U P E 1
H61C H 0.1222 0.4177 0.4823 0.136 Uiso 0.358(8) 1 calc R U P E 1
C62 C 0.1133(8) 0.4930(6) 0.3799(8) 0.100(6) Uani 0.358(8) 1 d D U P E 1
H62A H 0.1371 0.4980 0.3462 0.149 Uiso 0.358(8) 1 calc R U P E 1
H62B H 0.1229 0.5176 0.4084 0.149 Uiso 0.358(8) 1 calc R U P E 1
H62C H 0.0714 0.4950 0.3687 0.149 Uiso 0.358(8) 1 calc R U P E 1
O15B O 0.1454(11) 0.3599(8) 0.4220(9) 0.097(6) Uani 0.229(8) 1 d D U P F 2
C60B C 0.1336(17) 0.4017(8) 0.4369(13) 0.131(8) Uani 0.229(8) 1 d D U P F 2
H60B H 0.1326 0.4048 0.4773 0.157 Uiso 0.229(8) 1 calc R U P F 2
N6B N 0.1225(12) 0.4417(6) 0.4114(7) 0.065(5) Uani 0.229(8) 1 d D U P F 2
C61B C 0.1070(15) 0.4428(12) 0.3508(8) 0.117(10) Uani 0.229(8) 1 d D U P F 2
H61D H 0.1050 0.4101 0.3360 0.176 Uiso 0.229(8) 1 calc R U P F 2
H61E H 0.1369 0.4607 0.3305 0.176 Uiso 0.229(8) 1 calc R U P F 2
H61F H 0.0686 0.4583 0.3449 0.176 Uiso 0.229(8) 1 calc R U P F 2
C62B C 0.1019(16) 0.4872(9) 0.4345(13) 0.120(10) Uani 0.229(8) 1 d D U P F 2
H62D H 0.1118 0.5132 0.4086 0.180 Uiso 0.229(8) 1 calc R U P F 2
H62E H 0.1210 0.4928 0.4720 0.180 Uiso 0.229(8) 1 calc R U P F 2
H62F H 0.0591 0.4859 0.4385 0.180 Uiso 0.229(8) 1 calc R U P F 2
O15C O 0.2705(9) 0.3250(10) 0.3539(10) 0.094(7) Uani 0.163(7) 1 d D U P G 6
C60C C 0.2213(8) 0.3254(9) 0.3776(7) 0.046(6) Uani 0.163(7) 1 d D U P G 6
H60C H 0.2173 0.2957 0.3967 0.055 Uiso 0.163(7) 1 calc R U P G 6
N6C N 0.1741(9) 0.3501(12) 0.3862(13) 0.103(9) Uani 0.163(7) 1 d D U P G 6
C61C C 0.1150(10) 0.3367(15) 0.3645(11) 0.170(17) Uani 0.163(7) 1 d D U P G 6
H61G H 0.1182 0.3120 0.3351 0.256 Uiso 0.163(7) 1 calc R U P G 6
H61H H 0.0952 0.3649 0.3479 0.256 Uiso 0.163(7) 1 calc R U P G 6
H61I H 0.0920 0.3244 0.3959 0.256 Uiso 0.163(7) 1 calc R U P G 6
C62C C 0.1630(14) 0.3762(13) 0.4391(14) 0.125(12) Uani 0.163(7) 1 d D U P G 6
H62G H 0.1215 0.3856 0.4394 0.187 Uiso 0.163(7) 1 calc R U P G 6
H62H H 0.1879 0.4047 0.4412 0.187 Uiso 0.163(7) 1 calc R U P G 6
H62I H 0.1722 0.3556 0.4720 0.187 Uiso 0.163(7) 1 calc R U P G 6
O15D O 0.1421(10) 0.3297(9) 0.5308(9) 0.061(7) Uani 0.139(8) 1 d D U P H 7
C60D C 0.137(3) 0.3581(14) 0.4882(13) 0.107(10) Uani 0.139(8) 1 d D U P H 7
H60D H 0.1257 0.3901 0.4949 0.129 Uiso 0.139(8) 1 calc R U P H 7
N6D N 0.148(2) 0.3452(16) 0.4349(12) 0.103(9) Uani 0.139(8) 1 d D U P H 7
C61D C 0.172(3) 0.2973(17) 0.428(2) 0.135(14) Uani 0.139(8) 1 d D U P H 7
H61J H 0.1424 0.2774 0.4077 0.202 Uiso 0.139(8) 1 calc R U P H 7
H61K H 0.1812 0.2834 0.4655 0.202 Uiso 0.139(8) 1 calc R U P H 7
H61L H 0.2076 0.2988 0.4057 0.202 Uiso 0.139(8) 1 calc R U P H 7
C62D C 0.116(3) 0.365(2) 0.3863(17) 0.097(13) Uani 0.139(8) 1 d D U P H 7
H62J H 0.1339 0.3535 0.3511 0.145 Uiso 0.139(8) 1 calc R U P H 7
H62K H 0.1186 0.3998 0.3877 0.145 Uiso 0.139(8) 1 calc R U P H 7
H62L H 0.0752 0.3548 0.3870 0.145 Uiso 0.139(8) 1 calc R U P H 7
O15E O 0.1810(17) 0.2615(11) 0.5381(15) 0.250(16) Uani 0.295(9) 1 d D U P I 8
C60E C 0.1548(8) 0.3014(10) 0.5335(11) 0.126(9) Uani 0.295(9) 1 d D U P I 8
H60E H 0.1309 0.3104 0.5642 0.151 Uiso 0.295(9) 1 calc R U P I 8
N6E N 0.1573(11) 0.3312(10) 0.4911(11) 0.152(8) Uani 0.295(9) 1 d D U P I 8
C61E C 0.1967(14) 0.3262(12) 0.4438(13) 0.162(10) Uani 0.295(9) 1 d D U P I 8
H61M H 0.2330 0.3103 0.4572 0.244 Uiso 0.295(9) 1 calc R U P I 8
H61N H 0.2061 0.3578 0.4287 0.244 Uiso 0.295(9) 1 calc R U P I 8
H61O H 0.1775 0.3070 0.4136 0.244 Uiso 0.295(9) 1 calc R U P I 8
C62E C 0.1134(13) 0.3691(10) 0.4829(13) 0.145(10) Uani 0.295(9) 1 d D U P I 8
H62M H 0.1329 0.4002 0.4846 0.217 Uiso 0.295(9) 1 calc R U P I 8
H62N H 0.0846 0.3671 0.5131 0.217 Uiso 0.295(9) 1 calc R U P I 8
H62O H 0.0932 0.3651 0.4456 0.217 Uiso 0.295(9) 1 calc R U P I 8
O16 O 0.5222(6) 0.2977(4) 0.2778(6) 0.155(4) Uani 0.5 1 d D U P J -1
C63 C 0.5198(9) 0.2527(5) 0.2797(7) 0.132(5) Uani 0.5 1 d D U P J -1
H63 H 0.5385 0.2380 0.3120 0.158 Uiso 0.5 1 calc R U P J -1
N7 N 0.4944(13) 0.2240(4) 0.2420(10) 0.115(4) Uani 0.5 1 d D U P J -1
C64 C 0.4561(11) 0.2441(7) 0.1962(8) 0.190(10) Uani 0.5 1 d D U P J -1
H64A H 0.4737 0.2736 0.1821 0.285 Uiso 0.5 1 calc R U P J -1
H64B H 0.4173 0.2511 0.2112 0.285 Uiso 0.5 1 calc R U P J -1
H64C H 0.4520 0.2210 0.1650 0.285 Uiso 0.5 1 calc R U P J -1
C65 C 0.4837(9) 0.1732(4) 0.2434(12) 0.126(6) Uani 0.5 1 d D U P J -1
H65A H 0.4501 0.1654 0.2178 0.189 Uiso 0.5 1 calc R U P J -1
H65B H 0.4749 0.1636 0.2824 0.189 Uiso 0.5 1 calc R U P J -1
H65C H 0.5187 0.1562 0.2311 0.189 Uiso 0.5 1 calc R U P J -1
O17 O 0.4294(7) 0.3074(5) 0.3865(7) 0.104(5) Uani 0.288(8) 1 d D U P K 1
C66 C 0.4076(10) 0.3483(6) 0.3943(12) 0.118(8) Uani 0.288(8) 1 d D U P K 1
H66 H 0.3694 0.3524 0.4087 0.142 Uiso 0.288(8) 1 calc R U P K 1
N8 N 0.4414(7) 0.3853(5) 0.3810(7) 0.069(4) Uani 0.288(8) 1 d D U P K 1
C67 C 0.4934(7) 0.3716(7) 0.3528(7) 0.063(4) Uani 0.288(8) 1 d D U P K 1
H67A H 0.4846 0.3445 0.3275 0.094 Uiso 0.288(8) 1 calc R U P K 1
H67B H 0.5239 0.3624 0.3813 0.094 Uiso 0.288(8) 1 calc R U P K 1
H67C H 0.5075 0.3985 0.3302 0.094 Uiso 0.288(8) 1 calc R U P K 1
C68 C 0.4224(11) 0.4341(6) 0.3878(9) 0.077(6) Uani 0.288(8) 1 d D U P K 1
H68A H 0.3887 0.4404 0.3617 0.115 Uiso 0.288(8) 1 calc R U P K 1
H68B H 0.4548 0.4557 0.3790 0.115 Uiso 0.288(8) 1 calc R U P K 1
H68C H 0.4109 0.4392 0.4272 0.115 Uiso 0.288(8) 1 calc R U P K 1
O17B O 0.4960(7) 0.4254(7) 0.2830(6) 0.117(6) Uani 0.321(9) 1 d D U P L -2
C66B C 0.4864(8) 0.4184(6) 0.3354(6) 0.077(4) Uani 0.321(9) 1 d D U P L -2
H66B H 0.5098 0.4399 0.3578 0.092 Uiso 0.321(9) 1 calc R U P L -2
N8B N 0.4557(10) 0.3920(7) 0.3689(11) 0.121(8) Uani 0.321(9) 1 d D U P L -2
C67B C 0.4664(11) 0.3405(7) 0.3716(10) 0.125(8) Uani 0.321(9) 1 d D U P L -2
H67D H 0.4646 0.3272 0.3329 0.188 Uiso 0.321(9) 1 calc R U P L -2
H67E H 0.4363 0.3254 0.3945 0.188 Uiso 0.321(9) 1 calc R U P L -2
H67F H 0.5054 0.3345 0.3892 0.188 Uiso 0.321(9) 1 calc R U P L -2
C68B C 0.3995(9) 0.4041(11) 0.3930(10) 0.118(8) Uani 0.321(9) 1 d D U P L -2
H68D H 0.3762 0.4232 0.3654 0.177 Uiso 0.321(9) 1 calc R U P L -2
H68E H 0.4062 0.4224 0.4282 0.177 Uiso 0.321(9) 1 calc R U P L -2
H68F H 0.3780 0.3747 0.4015 0.177 Uiso 0.321(9) 1 calc R U P L -2
O17C O 0.3679(13) 0.3281(12) 0.4139(14) 0.196(11) Uani 0.276(8) 1 d D U P M 3
C66C C 0.3279(11) 0.3033(12) 0.4385(12) 0.139(9) Uani 0.276(8) 1 d D U P M 3
H66C H 0.3343 0.2933 0.4770 0.167 Uiso 0.276(8) 1 calc R U P M 3
N8C N 0.2778(10) 0.2914(8) 0.4106(11) 0.146(8) Uani 0.276(8) 1 d D U P M 3
C67C C 0.2783(16) 0.2460(7) 0.3815(14) 0.26(3) Uani 0.276(8) 1 d D U P M 3
H67G H 0.2399 0.2405 0.3624 0.394 Uiso 0.276(8) 1 calc R U P M 3
H67H H 0.2864 0.2205 0.4093 0.394 Uiso 0.276(8) 1 calc R U P M 3
H67I H 0.3091 0.2462 0.3531 0.394 Uiso 0.276(8) 1 calc R U P M 3
C68C C 0.2380(9) 0.3239(6) 0.3845(7) 0.097(8) Uani 0.276(8) 1 d D U P M 3
H68G H 0.2550 0.3367 0.3498 0.146 Uiso 0.276(8) 1 calc R U P M 3
H68H H 0.2303 0.3501 0.4110 0.146 Uiso 0.276(8) 1 calc R U P M 3
H68I H 0.2010 0.3074 0.3745 0.146 Uiso 0.276(8) 1 calc R U P M 3
O17D O 0.4084(7) 0.2609(7) 0.4752(9) 0.128(7) Uani 0.291(7) 1 d D U P G 6
C66D C 0.3679(10) 0.2855(9) 0.4559(8) 0.102(7) Uani 0.291(7) 1 d D U P G 6
H66D H 0.3444 0.3016 0.4827 0.123 Uiso 0.291(7) 1 calc R U P G 6
N8D N 0.3536(9) 0.2919(7) 0.4004(7) 0.099(5) Uani 0.291(7) 1 d D U P G 6
C67D C 0.3810(14) 0.2672(11) 0.3542(11) 0.163(13) Uani 0.291(7) 1 d D U P G 6
H67J H 0.3534 0.2655 0.3213 0.245 Uiso 0.291(7) 1 calc R U P G 6
H67K H 0.3918 0.2348 0.3664 0.245 Uiso 0.291(7) 1 calc R U P G 6
H67L H 0.4164 0.2846 0.3435 0.245 Uiso 0.291(7) 1 calc R U P G 6
C68D C 0.3060(9) 0.3223(9) 0.3838(11) 0.136(8) Uani 0.291(7) 1 d D U P G 6
H68J H 0.3076 0.2899 0.3995 0.203 Uiso 0.291(7) 1 calc R U P G 6
H68K H 0.3006 0.3452 0.4148 0.203 Uiso 0.291(7) 1 calc R U P G 6
H68L H 0.3429 0.3293 0.3649 0.203 Uiso 0.291(7) 1 calc R U P G 6
O17E O 0.5155(6) 0.4576(4) 0.2555(8) 0.094(5) Uani 0.353(8) 1 d D U P N -5
C66E C 0.5050(12) 0.4663(10) 0.3060(9) 0.170(10) Uani 0.353(8) 1 d D U P N -5
H66E H 0.5208 0.4960 0.3189 0.204 Uiso 0.353(8) 1 calc R U P N -5
N8E N 0.4773(9) 0.4436(7) 0.3448(7) 0.165(8) Uani 0.353(8) 1 d D U P N -5
C67E C 0.5061(8) 0.4047(9) 0.3725(10) 0.119(7) Uani 0.353(8) 1 d D U P N -5
H67M H 0.5365 0.3920 0.3479 0.179 Uiso 0.353(8) 1 calc R U P N -5
H67N H 0.4774 0.3796 0.3802 0.179 Uiso 0.353(8) 1 calc R U P N -5
H67O H 0.5245 0.4156 0.4086 0.179 Uiso 0.353(8) 1 calc R U P N -5
C68E C 0.4194(9) 0.4530(10) 0.3641(12) 0.141(9) Uani 0.353(8) 1 d D U P N -5
H68M H 0.3955 0.4671 0.3329 0.211 Uiso 0.353(8) 1 calc R U P N -5
H68N H 0.4218 0.4752 0.3964 0.211 Uiso 0.353(8) 1 calc R U P N -5
H68O H 0.4013 0.4230 0.3762 0.211 Uiso 0.353(8) 1 calc R U P N -5
Cu1 Cu 0.29721(2) 0.39876(2) 0.56622(2) 0.02300(12) Uani 1 1 d . . . . .
Cu2 Cu 0.32843(2) 0.48777(2) 0.59145(2) 0.02166(12) Uani 1 1 d . . . . .

loop_
_atom_site_aniso_label
_atom_site_aniso_U_11
_atom_site_aniso_U_22
_atom_site_aniso_U_33
_atom_site_aniso_U_23
_atom_site_aniso_U_13
_atom_site_aniso_U_12
C1 0.0238(13) 0.0284(15) 0.0222(14) -0.0019(11) -0.0005(11) -0.0007(11)
C2 0.0288(14) 0.0321(15) 0.0202(14) 0.0002(11) -0.0023(11) -0.0012(12)
C3 0.0357(16) 0.0337(16) 0.0258(15) -0.0014(12) -0.0027(12) -0.0035(13)
C4 0.054(2) 0.0359(17) 0.0276(16) 0.0064(13) -0.0030(14) -0.0084(15)
C5 0.054(2) 0.0441(19) 0.0217(15) 0.0045(13) -0.0039(14) -0.0034(16)
C6 0.0395(17) 0.0372(17) 0.0219(15) -0.0027(12) -0.0057(12) 0.0011(13)
C7 0.0358(16) 0.0298(15) 0.0228(14) -0.0015(12) -0.0043(12) 0.0006(12)
C8 0.0485(19) 0.0395(18) 0.0223(15) 0.0006(13) -0.0070(13) 0.0036(15)
C9 0.0485(19) 0.0408(18) 0.0216(15) 0.0004(13) -0.0054(13) 0.0018(15)
C10 0.0443(18) 0.0385(17) 0.0226(15) -0.0032(13) -0.0055(13) 0.0000(14)
C11 0.0465(18) 0.0334(16) 0.0245(15) -0.0019(13) -0.0028(13) -0.0066(14)
C12 0.0482(19) 0.0356(17) 0.0190(14) 0.0014(12) -0.0004(13) -0.0077(14)
C13 0.0491(19) 0.0332(16) 0.0215(15) 0.0003(12) -0.0051(13) -0.0060(14)
C14 0.052(2) 0.0342(17) 0.0240(15) 0.0058(13) -0.0034(14) -0.0035(14)
C15 0.056(2) 0.0417(19) 0.0213(15) 0.0048(13) -0.0041(14) -0.0007(16)
C16 0.063(2) 0.042(2) 0.0234(16) 0.0087(14) -0.0072(15) -0.0036(17)
C17 0.071(2) 0.041(2) 0.0266(17) 0.0112(14) -0.0094(16) -0.0059(18)
C18 0.065(2) 0.0390(19) 0.0269(16) 0.0113(14) -0.0054(15) -0.0067(16)
C19 0.0474(18) 0.0342(17) 0.0230(15) 0.0036(12) -0.0014(13) -0.0039(14)
C20 0.0420(17) 0.0321(16) 0.0188(14) 0.0049(12) -0.0004(12) -0.0004(13)
C21 0.062(2) 0.0361(18) 0.0286(17) 0.0083(14) -0.0082(15) -0.0096(16)
C22 0.086(3) 0.051(2) 0.0339(19) 0.0091(17) -0.0249(19) -0.023(2)
C23 0.092(3) 0.053(2) 0.0302(18) 0.0149(17) -0.0221(19) -0.015(2)
C24 0.0328(15) 0.0271(15) 0.0221(14) 0.0013(11) 0.0035(12) 0.0012(12)
C25 0.089(3) 0.042(2) 0.0265(17) 0.0049(15) 0.0004(18) -0.027(2)
C26 0.0321(15) 0.0292(15) 0.0190(13) 0.0048(11) -0.0017(11) -0.0011(12)
C27 0.0305(15) 0.0334(16) 0.0195(13) 0.0051(11) -0.0017(11) 0.0005(12)
C28 0.0334(16) 0.0310(16) 0.0286(15) 0.0087(12) -0.0025(12) 0.0019(12)
C29 0.0289(15) 0.0371(17) 0.0377(17) 0.0122(14) -0.0014(13) -0.0045(13)
C30 0.0279(15) 0.0425(18) 0.0341(17) 0.0042(14) 0.0031(13) 0.0025(13)
C31 0.0306(15) 0.0408(18) 0.0280(15) -0.0005(13) 0.0008(12) 0.0031(13)
C32 0.0301(15) 0.0352(16) 0.0283(15) -0.0001(12) 0.0012(12) -0.0019(12)
C33 0.0269(15) 0.0444(19) 0.0384(17) -0.0050(15) 0.0038(13) -0.0013(14)
C34 0.0296(16) 0.045(2) 0.0363(17) -0.0053(15) 0.0059(13) -0.0020(14)
C35 0.0320(16) 0.0381(17) 0.0336(16) -0.0046(13) 0.0033(13) -0.0015(13)
C36 0.0277(15) 0.0311(15) 0.0294(15) 0.0005(12) -0.0014(12) -0.0042(12)
C37 0.0256(14) 0.0308(15) 0.0328(16) 0.0009(12) -0.0028(12) -0.0005(12)
C38 0.0344(16) 0.0330(16) 0.0289(15) -0.0021(12) -0.0022(12) -0.0028(13)
C39 0.0292(16) 0.0463(19) 0.0362(17) -0.0061(14) 0.0035(13) -0.0100(14)
C40 0.0290(17) 0.056(2) 0.056(2) -0.0194(18) 0.0102(15) -0.0083(15)
C41 0.0318(17) 0.053(2) 0.051(2) -0.0159(17) 0.0070(15) -0.0083(16)
C42 0.0314(17) 0.058(2) 0.054(2) -0.0168(18) 0.0081(15) -0.0081(16)
C43 0.0321(17) 0.053(2) 0.050(2) -0.0146(17) 0.0041(15) -0.0111(15)
C44 0.039(2) 0.084(3) 0.078(3) -0.043(3) 0.025(2) -0.020(2)
C45 0.046(2) 0.088(3) 0.080(3) -0.053(3) 0.022(2) -0.023(2)
C46 0.0385(18) 0.055(2) 0.046(2) -0.0200(17) 0.0080(15) -0.0183(16)
C47 0.0307(15) 0.0360(17) 0.0274(15) -0.0007(12) 0.0010(12) -0.0061(13)
C48 0.0318(16) 0.0373(17) 0.0347(17) -0.0072(13) 0.0008(13) -0.0049(13)
C49 0.0303(15) 0.0298(15) 0.0219(14) 0.0020(11) -0.0024(11) -0.0041(12)
C50 0.0260(16) 0.044(2) 0.074(3) -0.0080(18) -0.0079(16) -0.0040(14)
N1 0.119(3) 0.053(2) 0.0202(14) 0.0091(14) -0.0134(17) -0.015(2)
N2 0.0312(17) 0.083(3) 0.149(4) -0.066(3) 0.020(2) -0.0113(17)
O1 0.0312(10) 0.0243(10) 0.0203(9) -0.0017(8) -0.0025(8) -0.0008(8)
O2 0.0436(12) 0.0251(10) 0.0215(10) -0.0025(8) -0.0045(8) -0.0054(9)
O3 0.0838(19) 0.0384(13) 0.0189(11) 0.0027(9) -0.0029(11) -0.0265(12)
O4 0.0391(11) 0.0275(10) 0.0236(10) 0.0043(8) -0.0030(9) -0.0059(9)
O5 0.0419(12) 0.0241(10) 0.0253(10) 0.0035(8) -0.0047(9) -0.0020(9)
O6 0.0297(10) 0.0263(11) 0.0343(11) 0.0023(9) 0.0021(8) 0.0007(8)
O7 0.0305(11) 0.0283(11) 0.0334(11) -0.0006(9) 0.0030(9) -0.0014(8)
O8 0.0255(11) 0.0384(13) 0.0673(17) -0.0147(12) -0.0045(10) 0.0003(9)
O9 0.0281(10) 0.0310(11) 0.0334(11) -0.0042(9) -0.0010(8) -0.0054(8)
O10 0.0274(10) 0.0271(10) 0.0308(11) -0.0009(8) 0.0020(8) -0.0052(8)
O11 0.0377(11) 0.0215(10) 0.0238(10) -0.0018(8) -0.0010(8) -0.0052(8)
C51 0.0423(17) 0.0261(15) 0.0302(16) -0.0004(12) -0.0016(13) -0.0058(13)
N3 0.0567(17) 0.0289(14) 0.0292(14) -0.0076(11) 0.0026(12) -0.0089(12)
C52 0.076(3) 0.0257(17) 0.042(2) -0.0041(14) 0.0075(18) -0.0086(16)
C53 0.081(3) 0.049(2) 0.0332(19) -0.0136(16) 0.0000(18) -0.013(2)
O12 0.093(2) 0.0318(14) 0.076(2) -0.0182(13) 0.0237(17) -0.0258(14)
O13 0.186(9) 0.091(6) 0.124(7) -0.001(5) 0.053(6) -0.046(5)
C54 0.173(11) 0.085(7) 0.073(5) 0.010(5) 0.033(6) -0.037(6)
N4 0.103(7) 0.083(6) 0.053(4) 0.023(4) 0.002(4) -0.021(5)
C55 0.079(7) 0.102(8) 0.088(7) 0.042(6) 0.002(6) -0.008(6)
C56 0.32(3) 0.113(9) 0.076(9) 0.028(7) 0.036(11) 0.072(13)
O13B 0.083(6) 0.090(6) 0.122(7) 0.007(5) -0.037(5) -0.015(5)
C54B 0.116(10) 0.108(9) 0.115(9) -0.009(7) -0.035(8) 0.024(7)
N4B 0.099(8) 0.082(7) 0.094(7) 0.022(5) -0.024(6) -0.012(6)
C55B 0.129(14) 0.099(9) 0.092(12) 0.027(8) -0.004(9) -0.016(8)
C56B 0.24(3) 0.145(15) 0.21(2) 0.080(14) -0.11(2) -0.020(14)
O14 0.281(18) 0.106(8) 0.204(14) -0.006(9) 0.182(14) -0.008(9)
C57 0.085(11) 0.137(15) 0.21(2) 0.018(15) 0.056(13) -0.001(10)
N5 0.099(8) 0.079(8) 0.134(9) 0.052(7) 0.062(7) 0.009(6)
C58 0.184(16) 0.112(12) 0.175(16) 0.067(11) 0.085(13) 0.062(11)
C59 0.105(10) 0.115(11) 0.190(16) -0.035(11) 0.078(11) -0.010(8)
O14B 0.203(18) 0.149(15) 0.173(17) -0.100(13) 0.142(15) -0.089(14)
C57B 0.19(2) 0.112(17) 0.17(2) -0.019(17) 0.068(18) -0.010(17)
N5B 0.107(13) 0.050(10) 0.201(18) 0.002(13) 0.087(13) -0.005(9)
C58B 0.26(3) 0.095(17) 0.113(19) -0.019(15) 0.01(2) 0.050(19)
C59B 0.101(18) 0.073(12) 0.069(11) -0.002(9) -0.016(11) -0.015(12)
O15 0.148(13) 0.103(10) 0.113(11) 0.005(8) 0.011(10) -0.003(10)
C60 0.109(9) 0.109(9) 0.120(9) -0.021(8) 0.008(8) -0.005(8)
N6 0.136(11) 0.155(11) 0.144(12) -0.017(8) 0.010(8) -0.003(8)
C61 0.063(8) 0.157(14) 0.051(7) -0.014(8) -0.009(6) 0.015(9)
C62 0.074(9) 0.095(11) 0.130(13) 0.016(10) 0.003(9) 0.039(8)
O15B 0.101(11) 0.132(13) 0.056(9) -0.033(9) -0.006(9) -0.026(11)
C60B 0.123(11) 0.132(11) 0.138(11) -0.001(9) -0.003(8) -0.007(8)
N6B 0.052(7) 0.090(9) 0.053(7) -0.011(7) 0.007(6) -0.018(7)
C61B 0.107(16) 0.142(18) 0.102(16) 0.014(14) 0.012(13) 0.022(14)
C62B 0.141(17) 0.126(17) 0.096(15) -0.028(13) 0.040(14) 0.016(14)
O15C 0.107(10) 0.096(10) 0.077(10) -0.001(8) -0.034(8) 0.004(8)
C60C 0.060(9) 0.051(9) 0.024(8) 0.003(7) -0.024(7) -0.012(7)
N6C 0.102(11) 0.110(12) 0.096(12) 0.001(9) 0.002(9) -0.012(9)
C61C 0.17(2) 0.17(2) 0.16(2) 0.003(17) 0.013(17) -0.007(17)
C62C 0.127(18) 0.118(17) 0.129(18) -0.019(15) -0.003(15) 0.007(15)
O15D 0.060(9) 0.065(10) 0.058(9) -0.019(7) -0.005(7) -0.037(7)
C60D 0.104(12) 0.106(12) 0.112(12) -0.007(9) 0.001(9) 0.001(9)
N6D 0.103(12) 0.106(12) 0.099(12) 0.006(9) -0.003(9) -0.007(9)
C61D 0.14(2) 0.14(2) 0.13(2) -0.017(16) 0.001(16) -0.021(16)
C62D 0.099(19) 0.087(18) 0.105(19) 0.006(15) 0.014(15) -0.024(15)
O15E 0.27(2) 0.23(2) 0.26(2) 0.002(17) 0.078(17) 0.023(17)
C60E 0.123(12) 0.125(12) 0.128(12) 0.013(9) -0.002(9) -0.002(9)
N6E 0.145(11) 0.159(11) 0.150(11) -0.005(9) -0.008(8) -0.028(8)
C61E 0.159(16) 0.139(15) 0.187(17) -0.052(14) -0.025(14) -0.028(14)
C62E 0.185(18) 0.124(15) 0.123(15) -0.008(13) -0.033(14) -0.025(14)
O16 0.172(11) 0.126(7) 0.166(10) -0.016(6) 0.017(8) -0.050(6)
C63 0.143(9) 0.128(7) 0.124(8) -0.008(6) 0.004(7) -0.032(6)
N7 0.125(8) 0.094(5) 0.124(8) 0.000(6) -0.009(6) 0.000(6)
C64 0.214(16) 0.162(13) 0.189(14) 0.014(10) -0.066(12) 0.003(11)
C65 0.141(16) 0.103(6) 0.135(12) -0.005(7) 0.007(11) 0.000(7)
O17 0.113(11) 0.076(9) 0.123(11) 0.001(8) -0.008(9) -0.026(8)
C66 0.121(11) 0.126(11) 0.108(11) -0.004(9) 0.002(8) -0.005(9)
N8 0.073(8) 0.088(8) 0.045(6) 0.000(6) -0.002(6) 0.018(6)
C67 0.074(10) 0.070(10) 0.043(8) -0.007(7) -0.004(7) 0.021(8)
C68 0.106(13) 0.066(11) 0.057(9) -0.012(8) -0.010(9) 0.028(9)
O17B 0.115(10) 0.124(11) 0.109(10) 0.002(9) -0.024(9) -0.040(9)
C66B 0.101(8) 0.069(7) 0.057(7) -0.005(6) -0.031(6) -0.016(7)
N8B 0.111(10) 0.143(10) 0.108(10) -0.009(8) 0.000(8) -0.003(8)
C67B 0.129(14) 0.145(16) 0.100(13) -0.032(12) -0.032(11) -0.015(13)
C68B 0.097(13) 0.163(17) 0.094(12) -0.002(13) -0.004(11) 0.033(13)
O17C 0.197(17) 0.195(17) 0.194(17) -0.023(14) -0.023(14) -0.059(14)
C66C 0.134(11) 0.139(12) 0.145(12) -0.016(9) 0.002(9) -0.001(9)
N8C 0.137(10) 0.154(11) 0.146(10) 0.004(8) 0.003(8) 0.000(8)
C67C 0.26(3) 0.24(3) 0.29(3) -0.024(19) 0.004(19) -0.026(19)
C68C 0.095(13) 0.089(13) 0.111(15) -0.009(12) 0.033(12) -0.030(11)
O17D 0.083(9) 0.123(12) 0.179(15) -0.034(11) 0.011(10) 0.014(9)
C66D 0.111(10) 0.100(10) 0.094(9) -0.008(8) -0.016(8) 0.018(8)
N8D 0.112(9) 0.094(8) 0.093(8) -0.017(7) 0.010(7) 0.008(7)
C67D 0.176(19) 0.144(18) 0.169(19) -0.019(16) 0.010(16) 0.010(15)
C68D 0.135(10) 0.131(10) 0.140(11) 0.011(8) -0.001(8) 0.000(8)
O17E 0.103(12) 0.072(6) 0.108(9) -0.014(8) 0.010(10) -0.036(6)
C66E 0.172(13) 0.163(13) 0.174(13) 0.001(9) 0.003(9) 0.006(9)
N8E 0.164(11) 0.161(11) 0.172(11) -0.005(9) 0.021(8) 0.026(9)
C67E 0.074(10) 0.184(16) 0.100(12) 0.022(12) 0.005(9) 0.008(11)
C68E 0.131(14) 0.132(15) 0.158(17) -0.029(13) -0.016(13) 0.015(13)
Cu1 0.0279(2) 0.0203(2) 0.0207(2) -0.00085(15) -0.00080(16) -0.00407(15)
Cu2 0.0270(2) 0.0187(2) 0.0191(2) -0.00008(14) -0.00214(15) -0.00307(15)

loop_
_atom_type_symbol
_atom_type_description
_atom_type_scat_dispersion_real
_atom_type_scat_dispersion_imag
_atom_type_scat_source
C C 0.0181 0.0091 'International Tables Vol C Tables 4.2.6.8 and 6.1.1.4'
H H 0.0000 0.0000 'International Tables Vol C Tables 4.2.6.8 and 6.1.1.4'
N N 0.0311 0.0180 'International Tables Vol C Tables 4.2.6.8 and 6.1.1.4'
O O 0.0492 0.0322 'International Tables Vol C Tables 4.2.6.8 and 6.1.1.4'
Cu Cu -1.9646 0.5888 'International Tables Vol C Tables 4.2.6.8 and 6.1.1.4'

loop_
_geom_angle_atom_site_label_1
_geom_angle_atom_site_label_2
_geom_angle_atom_site_label_3
_geom_angle
_geom_angle_site_symmetry_1
_geom_angle_site_symmetry_3
O2 C1 O1 126.0(3) . .
O2 C1 C2 117.5(2) . .
O1 C1 C2 116.5(2) . .
C3 C2 C7 120.0(3) . .
C3 C2 C1 120.6(3) . .
C7 C2 C1 119.4(3) . .
C4 C3 C2 120.1(3) . .
C4 C3 H3 119.9 . .
C2 C3 H3 119.9 . .
C5 C4 C3 120.2(3) . .
C5 C4 H4 119.9 . .
C3 C4 H4 119.9 . .
C4 C5 C6 120.2(3) . .
C4 C5 H5 119.9 . .
C6 C5 H5 119.9 . .
C7 C6 C5 119.5(3) . .
C7 C6 C8 120.3(3) . .
C5 C6 C8 120.1(3) . .
C6 C7 C2 120.0(3) . .
C6 C7 H7 120.0 . .
C2 C7 H7 120.0 . .
C9 C8 C6 177.6(4) . .
C8 C9 C10 177.5(4) . .
C11 C10 C15 121.2(3) . .
C11 C10 C9 119.1(3) . .
C15 C10 C9 119.7(3) . .
C12 C11 C10 120.3(3) . .
C12 C11 H11 119.9 . .
C10 C11 H11 119.9 . .
O3 C12 C11 124.7(3) . .
O3 C12 C13 115.6(3) . .
C11 C12 C13 119.7(3) . .
C12 C13 C14 120.7(3) . .
C12 C13 H13 119.7 . .
C14 C13 H13 119.7 . .
C13 C14 C15 120.6(3) . .
C13 C14 C16 120.3(3) . .
C15 C14 C16 119.1(3) . .
N1 C15 C10 121.8(3) . .
N1 C15 C14 120.6(3) . .
C10 C15 C14 117.6(3) . .
C17 C16 C14 177.3(4) . .
C16 C17 C18 175.8(4) . .
C23 C18 C19 118.8(3) . .
C23 C18 C17 122.9(3) . .
C19 C18 C17 118.3(3) . .
C20 C19 C18 120.5(3) . .
C20 C19 H19 119.7 . .
C18 C19 H19 119.7 . .
C19 C20 C21 120.2(3) . .
C19 C20 C24 118.7(3) . .
C21 C20 C24 121.1(3) . .
C20 C21 C22 119.7(3) . .
C20 C21 H21 120.1 . .
C22 C21 H21 120.1 . .
C23 C22 C21 119.9(3) . .
C23 C22 H22 120.1 . .
C21 C22 H22 120.1 . .
C22 C23 C18 120.9(3) . .
C22 C23 H23 119.5 . .
C18 C23 H23 119.5 . .
O4 C24 O5 126.0(3) . .
O4 C24 C20 116.9(3) . .
O5 C24 C20 117.0(3) . .
O3 C25 H25A 109.5 . .
O3 C25 H25B 109.5 . .
H25A C25 H25B 109.5 . .
O3 C25 H25C 109.5 . .
H25A C25 H25C 109.5 . .
H25B C25 H25C 109.5 . .
O6 C26 O7 125.8(3) . .
O6 C26 C27 116.8(3) . .
O7 C26 C27 117.3(3) . .
C32 C27 C28 119.9(3) . .
C32 C27 C26 121.4(3) . .
C28 C27 C26 118.7(3) . .
C29 C28 C27 119.8(3) . .
C29 C28 H28 120.1 . .
C27 C28 H28 120.1 . .
C30 C29 C28 120.5(3) . .
C30 C29 H29 119.8 . .
C28 C29 H29 119.8 . .
C29 C30 C31 120.8(3) . .
C29 C30 H30 119.6 . .
C31 C30 H30 119.6 . .
C32 C31 C30 118.5(3) . .
C32 C31 C33 121.3(3) . .
C30 C31 C33 120.1(3) . .
C27 C32 C31 120.5(3) . .
C27 C32 H32 119.8 . .
C31 C32 H32 119.8 . .
C34 C33 C31 176.7(4) . .
C33 C34 C35 176.4(4) . .
C36 C35 C40 120.7(3) . .
C36 C35 C34 120.6(3) . .
C40 C35 C34 118.7(3) . .
C37 C36 C35 120.2(3) . .
C37 C36 H36 119.9 . .
C35 C36 H36 119.9 . .
O8 C37 C38 115.4(3) . .
O8 C37 C36 124.5(3) . .
C38 C37 C36 120.1(3) . .
C37 C38 C39 120.6(3) . .
C37 C38 H38 119.7 . .
C39 C38 H38 119.7 . .
C38 C39 C40 120.6(3) . .
C38 C39 C41 120.7(3) . .
C40 C39 C41 118.7(3) . .
N2 C40 C35 121.2(3) . .
N2 C40 C39 121.1(3) . .
C35 C40 C39 117.8(3) . .
C42 C41 C39 176.3(4) . .
C41 C42 C43 178.9(4) . .
C48 C43 C44 119.5(3) . .
C48 C43 C42 120.1(3) . .
C44 C43 C42 120.4(3) . .
C43 C44 C45 120.0(4) . .
C43 C44 H44 120.0 . .
C45 C44 H44 120.0 . .
C46 C45 C44 120.4(4) . .
C46 C45 H45 119.8 . .
C44 C45 H45 119.8 . .
C47 C46 C45 119.9(3) . .
C47 C46 H46 120.0 . .
C45 C46 H46 120.0 . .
C46 C47 C48 120.0(3) . .
C46 C47 C49 120.1(3) . .
C48 C47 C49 119.9(3) . .
C43 C48 C47 120.3(3) . .
C43 C48 H48 119.9 . .
C47 C48 H48 119.9 . .
O10 C49 O9 126.2(3) . .
O10 C49 C47 117.0(3) . .
O9 C49 C47 116.8(3) . .
O8 C50 H50A 109.5 . .
O8 C50 H50B 109.5 . .
H50A C50 H50B 109.5 . .
O8 C50 H50C 109.5 . .
H50A C50 H50C 109.5 . .
H50B C50 H50C 109.5 . .
C15 N1 H1A 120.0 . .
C15 N1 H1B 120.0 . .
H1A N1 H1B 120.0 . .
C40 N2 H2A 120.0 . .
C40 N2 H2B 120.0 . .
H2A N2 H2B 120.0 . .
C1 O1 Cu2 122.77(18) . .
C1 O2 Cu1 121.97(18) . .
C12 O3 C25 116.0(2) . .
C24 O4 Cu1 126.11(18) . 7_556
C24 O5 Cu2 118.21(19) . 7_556
C26 O6 Cu2 125.95(19) . .
C26 O7 Cu1 119.22(19) . .
C37 O8 C50 116.7(3) . .
C49 O9 Cu1 121.91(18) . 7_556
C49 O10 Cu2 122.29(19) . 7_556
C51 O11 Cu2 120.72(19) . .
O11 C51 N3 125.2(3) . .
O11 C51 H51 117.4 . .
N3 C51 H51 117.4 . .
C51 N3 C52 121.3(3) . .
C51 N3 C53 122.1(3) . .
C52 N3 C53 116.6(3) . .
N3 C52 H52A 109.5 . .
N3 C52 H52B 109.5 . .
H52A C52 H52B 109.5 . .
N3 C52 H52C 109.5 . .
H52A C52 H52C 109.5 . .
H52B C52 H52C 109.5 . .
N3 C53 H53A 109.5 . .
N3 C53 H53B 109.5 . .
H53A C53 H53B 109.5 . .
N3 C53 H53C 109.5 . .
H53A C53 H53C 109.5 . .
H53B C53 H53C 109.5 . .
Cu1 O12 H12A 136.9 . .
Cu1 O12 H12B 105.1 . .
H12A O12 H12B 101.4 . .
Cu1 O12 H12C 145.7 . .
Cu1 O12 H12D 105.5 . .
H12C O12 H12D 105.7 . .
O13 C54 N4 121.2(11) . .
O13 C54 H54 119.4 . .
N4 C54 H54 119.4 . .
C54 N4 C55 121.8(11) . .
C54 N4 C56 118.3(10) . .
C55 N4 C56 118.3(9) . .
N4 C55 H55A 109.5 . .
N4 C55 H55B 109.5 . .
H55A C55 H55B 109.5 . .
N4 C55 H55C 109.5 . .
H55A C55 H55C 109.5 . .
H55B C55 H55C 109.5 . .
N4 C56 H56A 109.5 . .
N4 C56 H56B 109.5 . .
H56A C56 H56B 109.5 . .
N4 C56 H56C 109.5 . .
H56A C56 H56C 109.5 . .
H56B C56 H56C 109.5 . .
O13B C54B N4B 130.2(14) . .
O13B C54B H54B 114.9 . .
N4B C54B H54B 114.9 . .
C54B N4B C56B 118.4(13) . .
C54B N4B C55B 121.3(11) . .
C56B N4B C55B 120.2(13) . .
N4B C55B H55D 109.5 . .
N4B C55B H55E 109.5 . .
H55D C55B H55E 109.5 . .
N4B C55B H55F 109.5 . .
H55D C55B H55F 109.5 . .
H55E C55B H55F 109.5 . .
N4B C56B H56D 109.5 . .
N4B C56B H56E 109.5 . .
H56D C56B H56E 109.5 . .
N4B C56B H56F 109.5 . .
H56D C56B H56F 109.5 . .
H56E C56B H56F 109.5 . .
O14 C57 N5 115.2(15) . .
O14 C57 H57 122.4 . .
N5 C57 H57 122.4 . .
C57 N5 C59 126.8(13) . .
C57 N5 C58 121.4(14) . .
C59 N5 C58 111.8(12) . .
N5 C58 H58A 109.5 . .
N5 C58 H58B 109.5 . .
H58A C58 H58B 109.5 . .
N5 C58 H58C 109.5 . .
H58A C58 H58C 109.5 . .
H58B C58 H58C 109.5 . .
N5 C59 H59A 109.5 . .
N5 C59 H59B 109.5 . .
H59A C59 H59B 109.5 . .
N5 C59 H59C 109.5 . .
H59A C59 H59C 109.5 . .
H59B C59 H59C 109.5 . .
O14B C57B N5B 119.4(17) . .
O14B C57B H57B 120.3 . .
N5B C57B H57B 120.3 . .
C57B N5B C59B 129(2) . .
C57B N5B C58B 103.3(15) . .
C59B N5B C58B 115.8(16) . .
N5B C58B H58D 109.5 . .
N5B C58B H58E 109.5 . .
H58D C58B H58E 109.5 . .
N5B C58B H58F 109.5 . .
H58D C58B H58F 109.5 . .
H58E C58B H58F 109.5 . .
N5B C59B H59D 109.5 . .
N5B C59B H59E 109.5 . .
H59D C59B H59E 109.5 . .
N5B C59B H59F 109.5 . .
H59D C59B H59F 109.5 . .
H59E C59B H59F 109.5 . .
O15 C60 N6 140(2) . .
O15 C60 H60 109.8 . .
N6 C60 H60 109.8 . .
C60 N6 C62 123.0(17) . .
C60 N6 C61 125.5(17) . .
C62 N6 C61 110.3(14) . .
N6 C61 H61A 109.5 . .
N6 C61 H61B 109.5 . .
H61A C61 H61B 109.5 . .
N6 C61 H61C 109.5 . .
H61A C61 H61C 109.5 . .
H61B C61 H61C 109.5 . .
N6 C62 H62A 109.5 . .
N6 C62 H62B 109.5 . .
H62A C62 H62B 109.5 . .
N6 C62 H62C 109.5 . .
H62A C62 H62C 109.5 . .
H62B C62 H62C 109.5 . .
O15B C60B N6B 136(3) . .
O15B C60B H60B 111.9 . .
N6B C60B H60B 111.9 . .
C60B N6B C61B 120.6(18) . .
C60B N6B C62B 129.8(19) . .
C61B N6B C62B 105.9(16) . .
N6B C61B H61D 109.5 . .
N6B C61B H61E 109.5 . .
H61D C61B H61E 109.5 . .
N6B C61B H61F 109.5 . .
H61D C61B H61F 109.5 . .
H61E C61B H61F 109.5 . .
N6B C62B H62D 109.5 . .
N6B C62B H62E 109.5 . .
H62D C62B H62E 109.5 . .
N6B C62B H62F 109.5 . .
H62D C62B H62F 109.5 . .
H62E C62B H62F 109.5 . .
C68D O15C C60C 112(2) . .
O15C C60C N6C 145(3) . .
O15C C60C C68D 30.5(13) . .
N6C C60C C68D 147(2) . .
O15C C60C H60C 107.5 . .
N6C C60C H60C 107.5 . .
C68D C60C H60C 92.1 . .
C60C N6C C62C 124(2) . .
C60C N6C C61C 124(2) . .
C62C N6C C61C 103.8(15) . .
N6C C61C H61G 109.5 . .
N6C C61C H61H 109.5 . .
H61G C61C H61H 109.5 . .
N6C C61C H61I 109.5 . .
H61G C61C H61I 109.5 . .
H61H C61C H61I 109.5 . .
N6C C62C H62G 109.5 . .
N6C C62C H62H 109.5 . .
H62G C62C H62H 109.5 . .
N6C C62C H62I 109.5 . .
H62G C62C H62I 109.5 . .
H62H C62C H62I 109.5 . .
O15D C60D N6D 124(3) . .
O15D C60D H60D 118.2 . .
N6D C60D H60D 118.2 . .
C60D N6D C62D 122(3) . .
C60D N6D C61D 116(2) . .
C62D N6D C61D 116(2) . .
N6D C61D H61J 109.5 . .
N6D C61D H61K 109.5 . .
H61J C61D H61K 109.5 . .
N6D C61D H61L 109.5 . .
H61J C61D H61L 109.5 . .
H61K C61D H61L 109.5 . .
N6D C62D H62J 109.5 . .
N6D C62D H62K 109.5 . .
H62J C62D H62K 109.5 . .
N6D C62D H62L 109.5 . .
H62J C62D H62L 109.5 . .
H62K C62D H62L 109.5 . .
O15E C60E N6E 127(2) . .
O15E C60E H60E 116.7 . .
N6E C60E H60E 116.7 . .
C60E N6E C61E 124.3(19) . .
C60E N6E C62E 121.2(19) . .
C61E N6E C62E 113.9(18) . .
N6E C61E H61M 109.5 . .
N6E C61E H61N 109.5 . .
H61M C61E H61N 109.5 . .
N6E C61E H61O 109.5 . .
H61M C61E H61O 109.5 . .
H61N C61E H61O 109.5 . .
N6E C62E H62M 109.5 . .
N6E C62E H62N 109.5 . .
H62M C62E H62N 109.5 . .
N6E C62E H62O 109.5 . .
H62M C62E H62O 109.5 . .
H62N C62E H62O 109.5 . .
O16 C63 N7 127.2(15) . .
O16 C63 H63 116.4 . .
N7 C63 H63 116.4 . .
C63 N7 C65 131.1(15) . .
C63 N7 C64 119.5(12) . .
C65 N7 C64 107.3(14) . .
N7 C64 H64A 109.5 . .
N7 C64 H64B 109.5 . .
H64A C64 H64B 109.5 . .
N7 C64 H64C 109.5 . .
H64A C64 H64C 109.5 . .
H64B C64 H64C 109.5 . .
N7 C65 H65A 109.5 . .
N7 C65 H65B 109.5 . .
H65A C65 H65B 109.5 . .
N7 C65 H65C 109.5 . .
H65A C65 H65C 109.5 . .
H65B C65 H65C 109.5 . .
O17 C66 N8 116.1(17) . .
O17 C66 H66 122.0 . .
N8 C66 H66 122.0 . .
C66 N8 C67 113.0(13) . .
C66 N8 C68 122.3(15) . .
C67 N8 C68 124.2(15) . .
N8 C67 H67A 109.5 . .
N8 C67 H67B 109.5 . .
H67A C67 H67B 109.5 . .
N8 C67 H67C 109.5 . .
H67A C67 H67C 109.5 . .
H67B C67 H67C 109.5 . .
N8 C68 H68A 109.5 . .
N8 C68 H68B 109.5 . .
H68A C68 H68B 109.5 . .
N8 C68 H68C 109.5 . .
H68A C68 H68C 109.5 . .
H68B C68 H68C 109.5 . .
O17B C66B N8B 141.8(19) . .
O17B C66B H66B 109.1 . .
N8B C66B H66B 109.1 . .
C66B N8B C68B 126.8(19) . .
C66B N8B C67B 119.8(17) . .
C68B N8B C67B 111.0(16) . .
N8B C67B H67D 109.5 . .
N8B C67B H67E 109.5 . .
H67D C67B H67E 109.5 . .
N8B C67B H67F 109.5 . .
H67D C67B H67F 109.5 . .
H67E C67B H67F 109.5 . .
N8B C68B H68D 109.5 . .
N8B C68B H68E 109.5 . .
H68D C68B H68E 109.5 . .
N8B C68B H68F 109.5 . .
H68D C68B H68F 109.5 . .
H68E C68B H68F 109.5 . .
O17C C66C N8C 121(2) . .
O17C C66C H66C 119.5 . .
N8C C66C H66C 119.5 . .
C66C N8C C68C 125.2(19) . .
C66C N8C C67C 115.5(19) . .
C68C N8C C67C 112.3(15) . .
N8C C67C H67G 109.5 . .
N8C C67C H67H 109.5 . .
H67G C67C H67H 109.5 . .
N8C C67C H67I 109.5 . .
H67G C67C H67I 109.5 . .
H67H C67C H67I 109.5 . .
N8C C68C H68G 109.5 . .
N8C C68C H68H 109.5 . .
H68G C68C H68H 109.5 . .
N8C C68C H68I 109.5 . .
H68G C68C H68I 109.5 . .
H68H C68C H68I 109.5 . .
O17D C66D N8D 125.9(19) . .
O17D C66D H66D 117.1 . .
N8D C66D H66D 117.1 . .
C66D N8D C68D 120.1(15) . .
C66D N8D C67D 124.6(16) . .
C68D N8D C67D 115.1(16) . .
N8D C67D H67J 109.5 . .
N8D C67D H67K 109.5 . .
H67J C67D H67K 109.5 . .
N8D C67D H67L 109.5 . .
H67J C67D H67L 109.5 . .
H67K C67D H67L 109.5 . .
O15C C68D N8D 142(3) . .
O15C C68D C60C 37.4(12) . .
N8D C68D C60C 143(2) . .
O15C C68D H68J 109.5 . .
N8D C68D H68J 47.4 . .
C60C C68D H68J 95.4 . .
O15C C68D H68K 109.5 . .
N8D C68D H68K 107.7 . .
C60C C68D H68K 82.9 . .
H68J C68D H68K 109.5 . .
O15C C68D H68L 109.5 . .
N8D C68D H68L 65.7 . .
C60C C68D H68L 145.4 . .
H68J C68D H68L 109.5 . .
H68K C68D H68L 109.5 . .
O17E C66E N8E 134(2) . .
O17E C66E H66E 113.2 . .
N8E C66E H66E 113.2 . .
C66E N8E C67E 118.1(18) . .
C66E N8E C68E 127.4(19) . .
C67E N8E C68E 114.4(16) . .
N8E C67E H67M 109.5 . .
N8E C67E H67N 109.5 . .
H67M C67E H67N 109.5 . .
N8E C67E H67O 109.5 . .
H67M C67E H67O 109.5 . .
H67N C67E H67O 109.5 . .
N8E C68E H68M 109.5 . .
N8E C68E H68N 109.5 . .
H68M C68E H68N 109.5 . .
N8E C68E H68O 109.5 . .
H68M C68E H68O 109.5 . .
H68N C68E H68O 109.5 . .
O9 Cu1 O7 171.77(9) 7_556 .
O9 Cu1 O2 90.43(9) 7_556 .
O7 Cu1 O2 89.43(9) . .
O9 Cu1 O4 89.58(9) 7_556 7_556
O7 Cu1 O4 88.19(9) . 7_556
O2 Cu1 O4 163.26(8) . 7_556
O9 Cu1 O12 92.66(11) 7_556 .
O7 Cu1 O12 95.45(11) . .
O2 Cu1 O12 100.86(11) . .
O4 Cu1 O12 95.86(11) 7_556 .
O9 Cu1 Cu2 84.55(6) 7_556 .
O7 Cu1 Cu2 87.25(6) . .
O2 Cu1 Cu2 84.04(6) . .
O4 Cu1 Cu2 79.30(6) 7_556 .
O12 Cu1 Cu2 174.40(9) . .
O5 Cu2 O1 171.61(8) 7_556 .
O5 Cu2 O6 87.11(9) 7_556 .
O1 Cu2 O6 89.12(8) . .
O5 Cu2 O10 89.46(9) 7_556 7_556
O1 Cu2 O10 92.00(8) . 7_556
O6 Cu2 O10 163.17(8) . 7_556
O5 Cu2 O11 93.71(8) 7_556 .
O1 Cu2 O11 94.50(8) . .
O6 Cu2 O11 105.04(8) . .
O10 Cu2 O11 91.62(8) 7_556 .
O5 Cu2 Cu1 88.23(6) 7_556 .
O1 Cu2 Cu1 83.76(6) . .
O6 Cu2 Cu1 80.43(6) . .
O10 Cu2 Cu1 82.99(6) 7_556 .
O11 Cu2 Cu1 174.26(6) . .

loop_
_geom_bond_atom_site_label_1
_geom_bond_atom_site_label_2
_geom_bond_distance
_geom_bond_site_symmetry_2
C1 O2 1.263(4) .
C1 O1 1.264(3) .
C1 C2 1.505(4) .
C2 C3 1.388(4) .
C2 C7 1.394(4) .
C3 C4 1.386(4) .
C3 H3 0.9500 .
C4 C5 1.385(5) .
C4 H4 0.9500 .
C5 C6 1.397(5) .
C5 H5 0.9500 .
C6 C7 1.394(4) .
C6 C8 1.448(4) .
C7 H7 0.9500 .
C8 C9 1.191(5) .
C9 C10 1.437(4) .
C10 C11 1.398(4) .
C10 C15 1.407(5) .
C11 C12 1.380(4) .
C11 H11 0.9500 .
C12 O3 1.369(4) .
C12 C13 1.391(4) .
C13 C14 1.393(4) .
C13 H13 0.9500 .
C14 C15 1.412(5) .
C14 C16 1.435(5) .
C15 N1 1.371(4) .
C16 C17 1.204(5) .
C17 C18 1.434(5) .
C18 C23 1.393(5) .
C18 C19 1.394(4) .
C19 C20 1.385(4) .
C19 H19 0.9500 .
C20 C21 1.387(5) .
C20 C24 1.504(4) .
C21 C22 1.393(5) .
C21 H21 0.9500 .
C22 C23 1.381(6) .
C22 H22 0.9500 .
C23 H23 0.9500 .
C24 O4 1.259(4) .
C24 O5 1.260(4) .
C25 O3 1.431(4) .
C25 H25A 0.9800 .
C25 H25B 0.9800 .
C25 H25C 0.9800 .
C26 O6 1.259(4) .
C26 O7 1.262(4) .
C26 C27 1.498(4) .
C27 C32 1.387(4) .
C27 C28 1.402(4) .
C28 C29 1.382(4) .
C28 H28 0.9500 .
C29 C30 1.373(5) .
C29 H29 0.9500 .
C30 C31 1.408(5) .
C30 H30 0.9500 .
C31 C32 1.399(4) .
C31 C33 1.440(5) .
C32 H32 0.9500 .
C33 C34 1.200(5) .
C34 C35 1.429(5) .
C35 C36 1.401(4) .
C35 C40 1.407(5) .
C36 C37 1.385(4) .
C36 H36 0.9500 .
C37 O8 1.372(4) .
C37 C38 1.385(4) .
C38 C39 1.386(5) .
C38 H38 0.9500 .
C39 C40 1.422(5) .
C39 C41 1.429(5) .
C40 N2 1.361(5) .
C41 C42 1.203(5) .
C42 C43 1.430(5) .
C43 C48 1.386(5) .
C43 C44 1.386(5) .
C44 C45 1.386(6) .
C44 H44 0.9500 .
C45 C46 1.380(5) .
C45 H45 0.9500 .
C46 C47 1.378(5) .
C46 H46 0.9500 .
C47 C48 1.390(4) .
C47 C49 1.502(4) .
C48 H48 0.9500 .
C49 O10 1.261(4) .
C49 O9 1.262(4) .
C50 O8 1.422(4) .
C50 H50A 0.9800 .
C50 H50B 0.9800 .
C50 H50C 0.9800 .
N1 H1A 0.8800 .
N1 H1B 0.8800 .
N2 H2A 0.8800 .
N2 H2B 0.8800 .
O1 Cu2 1.9586(19) .
O2 Cu1 1.977(2) .
O4 Cu1 1.986(2) 7_556
O5 Cu2 1.948(2) 7_556
O6 Cu2 1.981(2) .
O7 Cu1 1.960(2) .
O9 Cu1 1.954(2) 7_556
O10 Cu2 1.992(2) 7_556
O11 C51 1.240(4) .
O11 Cu2 2.1575(19) .
C51 N3 1.317(4) .
C51 H51 0.9500 .
N3 C52 1.455(4) .
N3 C53 1.456(4) .
C52 H52A 0.9800 .
C52 H52B 0.9800 .
C52 H52C 0.9800 .
C53 H53A 0.9800 .
C53 H53B 0.9800 .
C53 H53C 0.9800 .
O12 Cu1 2.136(2) .
O12 H12A 0.8688 .
O12 H12B 0.8584 .
O12 H12C 0.8560 .
O12 H12D 0.8405 .
O13 C54 1.273(12) .
C54 N4 1.303(11) .
C54 H54 0.9500 .
N4 C55 1.442(10) .
N4 C56 1.462(12) .
C55 H55A 0.9800 .
C55 H55B 0.9800 .
C55 H55C 0.9800 .
C56 H56A 0.9800 .
C56 H56B 0.9800 .
C56 H56C 0.9800 .
O13B C54B 1.239(12) .
C54B N4B 1.309(12) .
C54B H54B 0.9500 .
N4B C56B 1.441(13) .
N4B C55B 1.476(13) .
C55B H55D 0.9800 .
C55B H55E 0.9800 .
C55B H55F 0.9800 .
C56B H56D 0.9800 .
C56B H56E 0.9800 .
C56B H56F 0.9800 .
O14 C57 1.246(14) .
C57 N5 1.305(13) .
C57 H57 0.9500 .
N5 C59 1.376(12) .
N5 C58 1.443(13) .
C58 H58A 0.9800 .
C58 H58B 0.9800 .
C58 H58C 0.9800 .
C59 H59A 0.9800 .
C59 H59B 0.9800 .
C59 H59C 0.9800 .
O14B C57B 1.281(15) .
C57B N5B 1.327(15) .
C57B H57B 0.9500 .
N5B C59B 1.418(14) .
N5B C58B 1.455(15) .
C58B H58D 0.9800 .
C58B H58E 0.9800 .
C58B H58F 0.9800 .
C59B H59D 0.9800 .
C59B H59E 0.9800 .
C59B H59F 0.9800 .
O15 C60 1.226(14) .
C60 N6 1.299(14) .
C60 H60 0.9500 .
N6 C62 1.449(14) .
N6 C61 1.456(14) .
C61 H61A 0.9800 .
C61 H61B 0.9800 .
C61 H61C 0.9800 .
C62 H62A 0.9800 .
C62 H62B 0.9800 .
C62 H62C 0.9800 .
O15B C60B 1.253(15) .
C60B N6B 1.291(14) .
C60B H60B 0.9500 .
N6B C61B 1.452(15) .
N6B C62B 1.466(14) .
C61B H61D 0.9800 .
C61B H61E 0.9800 .
C61B H61F 0.9800 .
C62B H62D 0.9800 .
C62B H62E 0.9800 .
C62B H62F 0.9800 .
O15C C68D 1.06(3) .
O15C C60C 1.264(15) .
C60C N6C 1.298(15) .
C60C C68D 1.928(18) .
C60C H60C 0.9500 .
N6C C62C 1.467(15) .
N6C C61C 1.471(15) .
C61C H61G 0.9800 .
C61C H61H 0.9800 .
C61C H61I 0.9800 .
C62C H62G 0.9800 .
C62C H62H 0.9800 .
C62C H62I 0.9800 .
O15D C60D 1.276(16) .
C60D N6D 1.330(16) .
C60D H60D 0.9500 .
N6D C62D 1.439(16) .
N6D C61D 1.455(16) .
C61D H61J 0.9800 .
C61D H61K 0.9800 .
C61D H61L 0.9800 .
C62D H62J 0.9800 .
C62D H62K 0.9800 .
C62D H62L 0.9800 .
O15E C60E 1.268(15) .
C60E N6E 1.300(14) .
C60E H60E 0.9500 .
N6E C61E 1.455(15) .
N6E C62E 1.464(15) .
C61E H61M 0.9800 .
C61E H61N 0.9800 .
C61E H61O 0.9800 .
C62E H62M 0.9800 .
C62E H62N 0.9800 .
C62E H62O 0.9800 .
O16 C63 1.260(13) .
C63 N7 1.316(13) .
C63 H63 0.9500 .
N7 C65 1.443(12) .
N7 C64 1.469(14) .
C64 H64A 0.9800 .
C64 H64B 0.9800 .
C64 H64C 0.9800 .
C65 H65A 0.9800 .
C65 H65B 0.9800 .
C65 H65C 0.9800 .
O17 C66 1.262(15) .
C66 N8 1.334(14) .
C66 H66 0.9500 .
N8 C67 1.425(13) .
N8 C68 1.441(13) .
C67 H67A 0.9800 .
C67 H67B 0.9800 .
C67 H67C 0.9800 .
C68 H68A 0.9800 .
C68 H68B 0.9800 .
C68 H68C 0.9800 .
O17B C66B 1.268(13) .
C66B N8B 1.300(14) .
C66B H66B 0.9500 .
N8B C68B 1.454(14) .
N8B C67B 1.461(15) .
C67B H67D 0.9800 .
C67B H67E 0.9800 .
C67B H67F 0.9800 .
C68B H68D 0.9800 .
C68B H68E 0.9800 .
C68B H68F 0.9800 .
O17C C66C 1.296(16) .
C66C N8C 1.336(14) .
C66C H66C 0.9500 .
N8C C68C 1.408(14) .
N8C C67C 1.443(15) .
C67C H67G 0.9800 .
C67C H67H 0.9800 .
C67C H67I 0.9800 .
C68C H68G 0.9800 .
C68C H68H 0.9800 .
C68C H68I 0.9800 .
O17D C66D 1.225(14) .
C66D N8D 1.343(14) .
C66D H66D 0.9500 .
N8D C68D 1.421(14) .
N8D C67D 1.442(14) .
C67D H67J 0.9800 .
C67D H67K 0.9800 .
C67D H67L 0.9800 .
C68D H68J 0.9800 .
C68D H68K 0.9800 .
C68D H68L 0.9800 .
O17E C66E 1.238(15) .
C66E N8E 1.292(14) .
C66E H66E 0.9500 .
N8E C67E 1.418(15) .
N8E C68E 1.428(14) .
C67E H67M 0.9800 .
C67E H67N 0.9800 .
C67E H67O 0.9800 .
C68E H68M 0.9800 .
C68E H68N 0.9800 .
C68E H68O 0.9800 .
Cu1 O9 1.955(2) 7_556
Cu1 O4 1.986(2) 7_556
Cu1 Cu2 2.6526(5) .
Cu2 O5 1.948(2) 7_556
Cu2 O10 1.992(2) 7_556

loop_
_geom_torsion_atom_site_label_1
_geom_torsion_atom_site_label_2
_geom_torsion_atom_site_label_3
_geom_torsion_atom_site_label_4
_geom_torsion
_geom_torsion_site_symmetry_4
O2 C1 C2 C3 -173.8(3) .
O1 C1 C2 C3 4.8(4) .
O2 C1 C2 C7 4.6(4) .
O1 C1 C2 C7 -176.8(3) .
C7 C2 C3 C4 -1.2(5) .
C1 C2 C3 C4 177.2(3) .
C2 C3 C4 C5 1.0(5) .
C3 C4 C5 C6 0.2(5) .
C4 C5 C6 C7 -1.2(5) .
C4 C5 C6 C8 178.8(3) .
C5 C6 C7 C2 1.0(5) .
C8 C6 C7 C2 -179.0(3) .
C3 C2 C7 C6 0.1(5) .
C1 C2 C7 C6 -178.3(3) .
C15 C10 C11 C12 0.9(5) .
C9 C10 C11 C12 -178.4(3) .
C10 C11 C12 O3 179.3(3) .
C10 C11 C12 C13 0.0(5) .
O3 C12 C13 C14 179.3(3) .
C11 C12 C13 C14 -1.3(5) .
C12 C13 C14 C15 1.7(5) .
C12 C13 C14 C16 -178.4(3) .
C11 C10 C15 N1 179.8(4) .
C9 C10 C15 N1 -0.8(6) .
C11 C10 C15 C14 -0.5(5) .
C9 C10 C15 C14 178.9(3) .
C13 C14 C15 N1 178.9(4) .
C16 C14 C15 N1 -1.0(6) .
C13 C14 C15 C10 -0.8(5) .
C16 C14 C15 C10 179.3(3) .
C23 C18 C19 C20 0.2(6) .
C17 C18 C19 C20 178.2(3) .
C18 C19 C20 C21 -0.4(5) .
C18 C19 C20 C24 -179.0(3) .
C19 C20 C21 C22 -0.2(6) .
C24 C20 C21 C22 178.4(4) .
C20 C21 C22 C23 0.9(7) .
C21 C22 C23 C18 -1.0(8) .
C19 C18 C23 C22 0.5(7) .
C17 C18 C23 C22 -177.5(5) .
C19 C20 C24 O4 6.6(4) .
C21 C20 C24 O4 -172.0(3) .
C19 C20 C24 O5 -174.3(3) .
C21 C20 C24 O5 7.1(5) .
O6 C26 C27 C32 -175.8(3) .
O7 C26 C27 C32 4.2(4) .
O6 C26 C27 C28 2.9(4) .
O7 C26 C27 C28 -177.1(3) .
C32 C27 C28 C29 1.2(4) .
C26 C27 C28 C29 -177.5(3) .
C27 C28 C29 C30 -0.8(5) .
C28 C29 C30 C31 -0.5(5) .
C29 C30 C31 C32 1.4(5) .
C29 C30 C31 C33 179.5(3) .
C28 C27 C32 C31 -0.3(4) .
C26 C27 C32 C31 178.4(3) .
C30 C31 C32 C27 -1.0(4) .
C33 C31 C32 C27 -179.0(3) .
C40 C35 C36 C37 -0.2(5) .
C34 C35 C36 C37 -179.1(3) .
C35 C36 C37 O8 -178.9(3) .
C35 C36 C37 C38 1.1(5) .
O8 C37 C38 C39 178.9(3) .
C36 C37 C38 C39 -1.0(5) .
C37 C38 C39 C40 0.1(5) .
C37 C38 C39 C41 -179.8(3) .
C36 C35 C40 N2 -179.5(4) .
C34 C35 C40 N2 -0.6(6) .
C36 C35 C40 C39 -0.7(5) .
C34 C35 C40 C39 178.3(3) .
C38 C39 C40 N2 179.6(4) .
C41 C39 C40 N2 -0.6(6) .
C38 C39 C40 C35 0.8(6) .
C41 C39 C40 C35 -179.4(3) .
C48 C43 C44 C45 0.5(8) .
C42 C43 C44 C45 -178.3(5) .
C43 C44 C45 C46 -0.7(9) .
C44 C45 C46 C47 -0.4(8) .
C45 C46 C47 C48 1.7(6) .
C45 C46 C47 C49 179.7(4) .
C44 C43 C48 C47 0.8(6) .
C42 C43 C48 C47 179.6(4) .
C46 C47 C48 C43 -1.9(5) .
C49 C47 C48 C43 -179.9(3) .
C46 C47 C49 O10 13.8(4) .
C48 C47 C49 O10 -168.2(3) .
C46 C47 C49 O9 -165.8(3) .
C48 C47 C49 O9 12.2(4) .
O2 C1 O1 Cu2 11.3(4) .
C2 C1 O1 Cu2 -167.21(18) .
O1 C1 O2 Cu1 0.0(4) .
C2 C1 O2 Cu1 178.49(18) .
C11 C12 O3 C25 3.9(5) .
C13 C12 O3 C25 -176.7(3) .
O5 C24 O4 Cu1 -15.6(4) 7_556
C20 C24 O4 Cu1 163.3(2) 7_556
O4 C24 O5 Cu2 2.5(4) 7_556
C20 C24 O5 Cu2 -176.5(2) 7_556
O7 C26 O6 Cu2 10.1(4) .
C27 C26 O6 Cu2 -169.95(18) .
O6 C26 O7 Cu1 0.9(4) .
C27 C26 O7 Cu1 -179.07(18) .
C38 C37 O8 C50 -161.7(3) .
C36 C37 O8 C50 18.2(5) .
O10 C49 O9 Cu1 -11.2(4) 7_556
C47 C49 O9 Cu1 168.35(19) 7_556
O9 C49 O10 Cu2 -2.4(4) 7_556
C47 C49 O10 Cu2 177.97(19) 7_556
Cu2 O11 C51 N3 -170.7(3) .
O11 C51 N3 C52 1.9(5) .
O11 C51 N3 C53 -178.8(3) .
O13 C54 N4 C55 0(2) .
O13 C54 N4 C56 -165.0(16) .
O13B C54B N4B C56B -174(2) .
O13B C54B N4B C55B 3(3) .
O14 C57 N5 C59 167.4(18) .
O14 C57 N5 C58 -14(3) .
O14B C57B N5B C59B -154(3) .
O14B C57B N5B C58B -15(5) .
O15 C60 N6 C62 160(3) .
O15 C60 N6 C61 -33(6) .
O15B C60B N6B C61B 16(7) .
O15B C60B N6B C62B 171(4) .
C68D O15C C60C N6C 117(4) .
O15C C60C N6C C62C -101(5) .
C68D C60C N6C C62C -45(6) .
O15C C60C N6C C61C 115(4) .
C68D C60C N6C C61C 171(3) .
O15D C60D N6D C62D 146(5) .
O15D C60D N6D C61D -6(8) .
O15E C60E N6E C61E -7(5) .
O15E C60E N6E C62E 163(3) .
O16 C63 N7 C65 -172(3) .
O16 C63 N7 C64 -10(4) .
O17 C66 N8 C67 8(3) .
O17 C66 N8 C68 -180(2) .
O17B C66B N8B C68B -96(4) .
O17B C66B N8B C67B 65(4) .
O17C C66C N8C C68C -56(5) .
O17C C66C N8C C67C 92(4) .
O17D C66D N8D C68D -179(3) .
O17D C66D N8D C67D 6(5) .
C60C O15C C68D N8D 118(4) .
C66D N8D C68D O15C -141(4) .
C67D N8D C68D O15C 35(6) .
C66D N8D C68D C60C -78(4) .
C67D N8D C68D C60C 98(3) .
O17E C66E N8E C67E 77(3) .
O17E C66E N8E C68E -103(3) .
